data_7106950
loop_
_publ_author_name
'Madeeha Batool'
'Thomas Martin'
'Abu Naser'
'Michael W.George'
'Stuart Macgregor'
'Mary Mahon'
'Michael K. Whittlesey'

_publ_section_title
;
 Comparison of the photochemistry of organometallic N-heterocyclic carbene
 and phosphine complexes of manganese
;
_journal_name_full Chem.Commun.
_journal_page_first 11225
_journal_paper_doi 10.1039/c1cc14467g
_journal_volume 47
_journal_year 2011
_chemical_formula_sum 'C17 H23 Mn N2 O2'
_chemical_formula_weight 342.31
_chemical_name_systematic
;
?
;
_space_group_IT_number 14
_symmetry_cell_setting monoclinic
_symmetry_space_group_name_Hall '-P 2yn'
_symmetry_space_group_name_H-M 'P 1 21/n 1'
_atom_sites_solution_hydrogens geom
_atom_sites_solution_primary direct
_atom_sites_solution_secondary difmap
_audit_creation_method SHELXL-97
_cell_angle_alpha 90.00
_cell_angle_beta 97.209(1)
_cell_angle_gamma 90.00
_cell_formula_units_Z 4
_cell_length_a 13.2920(2)
_cell_length_b 9.0680(2)
_cell_length_c 14.0950(3)
_cell_measurement_reflns_used 33606
_cell_measurement_temperature 150(2)
_cell_measurement_theta_max 27.103
_cell_measurement_theta_min 2.910
_cell_volume 1685.47(6)
_computing_cell_refinement 'HKL Scalepack (Otwinowski & Minor 1997)'
_computing_data_collection 'Collect (Bruker AXS BV, 1997-2004)'
_computing_data_reduction 'Denzo & Scalepack (Otwinowski & Minor, 1997)'
_computing_molecular_graphics 'ORTEX (P.McArdle, 1995)'
_computing_publication_material 'SHELXL-97/2 (Sheldrick,1997)'
_computing_structure_refinement 'SHELXL-97 (Sheldrick, 1997)'
_computing_structure_solution 'SHELXS-97 (Sheldrick, 1990)'
_diffrn_ambient_temperature 150(2)
_diffrn_measured_fraction_theta_full 0.987
_diffrn_measured_fraction_theta_max 0.987
_diffrn_measurement_device_type '95mm CCD camera on \k-goniostat'
_diffrn_measurement_method CCD
_diffrn_radiation_monochromator graphite
_diffrn_radiation_source 'fine-focus sealed tube'
_diffrn_radiation_type MoK\a
_diffrn_radiation_wavelength 0.71073
_diffrn_reflns_av_R_equivalents 0.0500
_diffrn_reflns_av_sigmaI/netI 0.0414
_diffrn_reflns_limit_h_max 15
_diffrn_reflns_limit_h_min -16
_diffrn_reflns_limit_k_max 11
_diffrn_reflns_limit_k_min -11
_diffrn_reflns_limit_l_max 17
_diffrn_reflns_limit_l_min -18
_diffrn_reflns_number 15484
_diffrn_reflns_theta_full 27.10
_diffrn_reflns_theta_max 27.10
_diffrn_reflns_theta_min 3.82
_exptl_absorpt_coefficient_mu 0.791
_exptl_absorpt_correction_T_max 0.87
_exptl_absorpt_correction_T_min 0.84
_exptl_absorpt_correction_type multi-scan
_exptl_absorpt_process_details
;
?
;
_exptl_crystal_density_diffrn 1.349
_exptl_crystal_density_method 'not measured'
_exptl_crystal_description Block
_exptl_crystal_F_000 720
_exptl_crystal_size_max 0.25
_exptl_crystal_size_mid 0.20
_exptl_crystal_size_min 0.20
_refine_diff_density_max 1.113
_refine_diff_density_min -0.466
_refine_diff_density_rms 0.093
_refine_ls_extinction_coef 0.011(3)
_refine_ls_extinction_expression Fc^*^=kFc[1+0.001xFc^2^\l^3^/sin(2\q)]^-1/4^
_refine_ls_extinction_method SHELXL
_refine_ls_goodness_of_fit_ref 1.079
_refine_ls_hydrogen_treatment constr
_refine_ls_matrix_type full
_refine_ls_number_parameters 205
_refine_ls_number_reflns 3665
_refine_ls_number_restraints 0
_refine_ls_restrained_S_all 1.079
_refine_ls_R_factor_all 0.0774
_refine_ls_R_factor_gt 0.0450
_refine_ls_shift/su_max 0.001
_refine_ls_shift/su_mean 0.000
_refine_ls_structure_factor_coef Fsqd
_refine_ls_weighting_details 'calc w=1/[\s^2^(Fo^2^)+(0.0641P)^2^+1.5396P] where P=(Fo^2^+2Fc^2^)/3'
_refine_ls_weighting_scheme calc
_refine_ls_wR_factor_gt 0.1174
_refine_ls_wR_factor_ref 0.1423
_reflns_number_gt 2612
_reflns_number_total 3665
_reflns_threshold_expression >2sigma(I)
_cod_data_source_file c1cc14467g.txt
_cod_data_source_block c:\x-ray\helix\h07mkw03\maxus\h07mkw03
_cod_original_sg_symbol_H-M P21/n
_cod_database_code 7106950

loop_
_symmetry_equiv_pos_as_xyz
'x, y, z'
'-x+1/2, y+1/2, -z+1/2'
'-x, -y, -z'
'x-1/2, -y-1/2, z-1/2'

loop_
_atom_site_label
_atom_site_type_symbol
_atom_site_fract_x
_atom_site_fract_y
_atom_site_fract_z
_atom_site_U_iso_or_equiv
_atom_site_adp_type
_atom_site_occupancy
_atom_site_symmetry_multiplicity
_atom_site_calc_flag
_atom_site_refinement_flags
Mn1 Mn 0.02130(3) 0.36785(5) 0.68616(3) 0.0368(2) Uani 1 1 d .
O1 O 0.0621(2) 0.6827(3) 0.7117(2) 0.0735(8) Uani 1 1 d .
O2 O -0.18829(17) 0.4382(3) 0.61310(17) 0.0578(6) Uani 1 1 d .
N1 N 0.07353(16) 0.3629(2) 0.90412(16) 0.0341(5) Uani 1 1 d .
N2 N -0.06560(16) 0.2481(3) 0.86113(16) 0.0348(5) Uani 1 1 d .
C1 C 0.0470(2) 0.5566(4) 0.7041(2) 0.0476(8) Uani 1 1 d .
C2 C -0.1056(2) 0.4101(4) 0.6477(2) 0.0420(7) Uani 1 1 d .
C3 C 0.0075(2) 0.3279(3) 0.82449(19) 0.0335(6) Uani 1 1 d .
C4 C 0.0417(2) 0.3063(3) 0.9873(2) 0.0394(7) Uani 1 1 d .
C5 C -0.0459(2) 0.2335(3) 0.9597(2) 0.0383(6) Uani 1 1 d .
C6 C -0.1588(2) 0.1918(4) 0.8076(2) 0.0459(7) Uani 1 1 d .
H6A H -0.1717 0.0909 0.8301 0.055 Uiso 1 1 calc R
H6B H -0.1500 0.1857 0.7390 0.055 Uiso 1 1 calc R
C7 C -0.2495(2) 0.2877(5) 0.8186(3) 0.0612(10) Uani 1 1 d .
H7A H -0.2601 0.2914 0.8861 0.092 Uiso 1 1 calc R
H7B H -0.3099 0.2464 0.7808 0.092 Uiso 1 1 calc R
H7C H -0.2374 0.3876 0.7960 0.092 Uiso 1 1 calc R
C8 C 0.1679(2) 0.4468(4) 0.9057(2) 0.0482(8) Uani 1 1 d .
H8A H 0.1690 0.5254 0.9546 0.058 Uiso 1 1 calc R
H8B H 0.1688 0.4952 0.8428 0.058 Uiso 1 1 calc R
C9 C 0.2621(2) 0.3542(5) 0.9270(3) 0.0661(11) Uani 1 1 d .
H9A H 0.2645 0.3116 0.9912 0.099 Uiso 1 1 calc R
H9B H 0.3221 0.4160 0.9240 0.099 Uiso 1 1 calc R
H9C H 0.2610 0.2747 0.8798 0.099 Uiso 1 1 calc R
C10 C 0.0959(3) 0.3293(4) 1.0852(2) 0.0519(8) Uani 1 1 d .
H10A H 0.0512 0.3025 1.1326 0.078 Uiso 1 1 calc R
H10B H 0.1155 0.4332 1.0933 0.078 Uiso 1 1 calc R
H10C H 0.1569 0.2674 1.0940 0.078 Uiso 1 1 calc R
C11 C -0.1096(3) 0.1442(4) 1.0190(3) 0.0562(9) Uani 1 1 d .
H11A H -0.0856 0.1590 1.0870 0.084 Uiso 1 1 calc R
H11B H -0.1043 0.0395 1.0030 0.084 Uiso 1 1 calc R
H11C H -0.1805 0.1757 1.0058 0.084 Uiso 1 1 calc R
C12 C 0.1672(3) 0.2745(4) 0.6687(3) 0.0567(9) Uani 1 1 d .
H12 H 0.2286 0.3012 0.7067 0.068 Uiso 1 1 calc R
C13 C 0.1244(3) 0.3452(5) 0.5838(3) 0.0627(11) Uani 1 1 d .
H13 H 0.1521 0.4276 0.5544 0.075 Uiso 1 1 calc R
C14 C 0.0346(3) 0.2728(5) 0.5506(3) 0.0676(11) Uani 1 1 d .
H14 H -0.0098 0.2977 0.4948 0.081 Uiso 1 1 calc R
C15 C 0.0205(3) 0.1574(5) 0.6134(3) 0.0661(11) Uani 1 1 d .
H15 H -0.0348 0.0903 0.6075 0.079 Uiso 1 1 calc R
C16 C 0.1028(3) 0.1576(4) 0.6871(3) 0.0573(10) Uani 1 1 d .
C17 C 0.1150(5) 0.0486(6) 0.7627(4) 0.1057(19) Uani 1 1 d .
H17A H 0.1466 -0.0402 0.7400 0.159 Uiso 1 1 calc R
H17B H 0.0485 0.0234 0.7813 0.159 Uiso 1 1 calc R
H17C H 0.1583 0.0888 0.8181 0.159 Uiso 1 1 calc R

loop_
_atom_site_aniso_label
_atom_site_aniso_U_11
_atom_site_aniso_U_22
_atom_site_aniso_U_33
_atom_site_aniso_U_23
_atom_site_aniso_U_13
_atom_site_aniso_U_12
Mn1 0.0337(3) 0.0476(3) 0.0314(3) 0.00171(18) 0.01233(17) 0.00167(19)
O1 0.093(2) 0.0509(15) 0.0773(19) 0.0091(14) 0.0119(16) -0.0187(15)
O2 0.0421(12) 0.0753(17) 0.0557(14) 0.0045(12) 0.0050(11) 0.0116(12)
N1 0.0292(11) 0.0412(13) 0.0329(12) 0.0002(10) 0.0082(9) -0.0018(10)
N2 0.0331(12) 0.0402(13) 0.0329(12) 0.0000(10) 0.0106(9) -0.0039(10)
C1 0.0478(17) 0.059(2) 0.0381(16) 0.0090(14) 0.0119(13) -0.0056(15)
C2 0.0464(18) 0.0470(17) 0.0350(15) -0.0019(13) 0.0148(13) 0.0021(14)
C3 0.0299(13) 0.0380(14) 0.0342(14) -0.0022(11) 0.0103(11) 0.0010(11)
C4 0.0372(15) 0.0505(17) 0.0321(14) 0.0014(12) 0.0109(12) 0.0069(13)
C5 0.0373(15) 0.0448(16) 0.0350(15) 0.0048(12) 0.0131(12) 0.0019(12)
C6 0.0433(16) 0.0521(18) 0.0430(17) -0.0029(14) 0.0080(13) -0.0143(14)
C7 0.0367(17) 0.095(3) 0.052(2) 0.0013(19) 0.0053(15) -0.0051(18)
C8 0.0368(15) 0.060(2) 0.0473(18) 0.0026(15) 0.0051(13) -0.0118(14)
C9 0.0314(16) 0.106(3) 0.061(2) 0.021(2) 0.0059(15) 0.0014(18)
C10 0.0450(17) 0.077(2) 0.0339(16) 0.0012(15) 0.0057(13) 0.0055(16)
C11 0.0545(19) 0.070(2) 0.0479(19) 0.0134(16) 0.0195(16) -0.0077(17)
C12 0.0410(17) 0.081(3) 0.052(2) 0.0019(18) 0.0176(15) 0.0146(17)
C13 0.062(2) 0.085(3) 0.049(2) 0.0150(18) 0.0361(18) 0.020(2)
C14 0.063(2) 0.106(3) 0.0346(18) -0.0083(19) 0.0128(16) 0.026(2)
C15 0.063(2) 0.073(3) 0.066(3) -0.030(2) 0.022(2) 0.0032(19)
C16 0.071(2) 0.055(2) 0.052(2) 0.0011(16) 0.0300(18) 0.0217(18)
C17 0.150(5) 0.085(4) 0.088(4) 0.014(3) 0.039(3) 0.041(3)

loop_
_atom_type_symbol
_atom_type_description
_atom_type_scat_dispersion_real
_atom_type_scat_dispersion_imag
_atom_type_scat_source
C C 0.0033 0.0016 'International Tables Vol C Tables 4.2.6.8 and 6.1.1.4'
H H 0.0000 0.0000 'International Tables Vol C Tables 4.2.6.8 and 6.1.1.4'
N N 0.0061 0.0033 'International Tables Vol C Tables 4.2.6.8 and 6.1.1.4'
O O 0.0106 0.0060 'International Tables Vol C Tables 4.2.6.8 and 6.1.1.4'
Mn Mn 0.3368 0.7283 'International Tables Vol C Tables 4.2.6.8 and 6.1.1.4'

loop_
_geom_angle_atom_site_label_1
_geom_angle_atom_site_label_2
_geom_angle_atom_site_label_3
_geom_angle
C2 Mn1 C1 89.63(15)
C2 Mn1 C3 97.97(12)
C1 Mn1 C3 94.33(13)
C2 Mn1 C13 119.36(14)
C1 Mn1 C13 93.55(16)
C3 Mn1 C13 141.85(13)
C2 Mn1 C14 89.74(14)
C1 Mn1 C14 119.22(17)
C3 Mn1 C14 145.70(16)
C13 Mn1 C14 38.25(16)
C2 Mn1 C12 153.67(14)
C1 Mn1 C12 103.73(15)
C3 Mn1 C12 103.41(12)
C13 Mn1 C12 38.56(14)
C14 Mn1 C12 63.96(14)
C2 Mn1 C15 95.70(15)
C1 Mn1 C15 156.29(16)
C3 Mn1 C15 107.71(15)
C13 Mn1 C15 63.74(17)
C14 Mn1 C15 38.04(16)
C12 Mn1 C15 63.34(15)
C2 Mn1 C16 130.48(16)
C1 Mn1 C16 139.42(16)
C3 Mn1 C16 86.71(12)
C13 Mn1 C16 63.83(14)
C14 Mn1 C16 63.61(15)
C12 Mn1 C16 37.74(14)
C15 Mn1 C16 37.74(15)
C3 N1 C4 111.9(2)
C3 N1 C8 126.2(2)
C4 N1 C8 121.9(2)
C3 N2 C5 112.1(2)
C3 N2 C6 126.1(2)
C5 N2 C6 121.7(2)
O1 C1 Mn1 176.9(3)
O2 C2 Mn1 173.6(3)
N2 C3 N1 103.1(2)
N2 C3 Mn1 128.1(2)
N1 C3 Mn1 128.59(19)
C5 C4 N1 106.2(2)
C5 C4 C10 129.3(3)
N1 C4 C10 124.4(3)
C4 C5 N2 106.8(2)
C4 C5 C11 129.0(3)
N2 C5 C11 124.1(3)
N2 C6 C7 112.5(3)
N2 C6 H6A 109.1
C7 C6 H6A 109.1
N2 C6 H6B 109.1
C7 C6 H6B 109.1
H6A C6 H6B 107.8
C6 C7 H7A 109.5
C6 C7 H7B 109.5
H7A C7 H7B 109.5
C6 C7 H7C 109.5
H7A C7 H7C 109.5
H7B C7 H7C 109.5
N1 C8 C9 113.7(3)
N1 C8 H8A 108.8
C9 C8 H8A 108.8
N1 C8 H8B 108.8
C9 C8 H8B 108.8
H8A C8 H8B 107.7
C8 C9 H9A 109.5
C8 C9 H9B 109.5
H9A C9 H9B 109.5
C8 C9 H9C 109.5
H9A C9 H9C 109.5
H9B C9 H9C 109.5
C4 C10 H10A 109.5
C4 C10 H10B 109.5
H10A C10 H10B 109.5
C4 C10 H10C 109.5
H10A C10 H10C 109.5
H10B C10 H10C 109.5
C5 C11 H11A 109.5
C5 C11 H11B 109.5
H11A C11 H11B 109.5
C5 C11 H11C 109.5
H11A C11 H11C 109.5
H11B C11 H11C 109.5
C16 C12 C13 107.9(3)
C16 C12 Mn1 72.45(18)
C13 C12 Mn1 69.31(18)
C16 C12 H12 126.0
C13 C12 H12 126.0
Mn1 C12 H12 123.8
C14 C13 C12 107.9(4)
C14 C13 Mn1 70.95(19)
C12 C13 Mn1 72.13(18)
C14 C13 H13 126.0
C12 C13 H13 126.0
Mn1 C13 H13 122.6
C13 C14 C15 108.5(3)
C13 C14 Mn1 70.8(2)
C15 C14 Mn1 72.6(2)
C13 C14 H14 125.7
C15 C14 H14 125.7
Mn1 C14 H14 122.5
C14 C15 C16 108.2(4)
C14 C15 Mn1 69.3(2)
C16 C15 Mn1 72.1(2)
C14 C15 H15 125.9
C16 C15 H15 125.9
Mn1 C15 H15 124.3
C12 C16 C15 107.4(3)
C12 C16 C17 129.4(4)
C15 C16 C17 123.1(4)
C12 C16 Mn1 69.81(19)
C15 C16 Mn1 70.1(2)
C17 C16 Mn1 127.4(3)
C16 C17 H17A 109.5
C16 C17 H17B 109.5
H17A C17 H17B 109.5
C16 C17 H17C 109.5
H17A C17 H17C 109.5
H17B C17 H17C 109.5

loop_
_geom_bond_atom_site_label_1
_geom_bond_atom_site_label_2
_geom_bond_distance
Mn1 C2 1.748(3)
Mn1 C1 1.757(4)
Mn1 C3 2.014(3)
Mn1 C13 2.121(3)
Mn1 C14 2.123(3)
Mn1 C12 2.158(3)
Mn1 C15 2.166(4)
Mn1 C16 2.192(3)
O1 C1 1.163(4)
O2 C2 1.173(4)
N1 C3 1.372(4)
N1 C4 1.393(4)
N1 C8 1.465(4)
N2 C3 1.364(3)
N2 C5 1.388(3)
N2 C6 1.460(4)
C4 C5 1.353(4)
C4 C10 1.489(4)
C5 C11 1.500(4)
C6 C7 1.510(5)
C6 H6A 0.9900
C6 H6B 0.9900
C7 H7A 0.9800
C7 H7B 0.9800
C7 H7C 0.9800
C8 C9 1.507(5)
C8 H8A 0.9900
C8 H8B 0.9900
C9 H9A 0.9800
C9 H9B 0.9800
C9 H9C 0.9800
C10 H10A 0.9800
C10 H10B 0.9800
C10 H10C 0.9800
C11 H11A 0.9800
C11 H11B 0.9800
C11 H11C 0.9800
C12 C16 1.407(5)
C12 C13 1.413(5)
C12 H12 0.9500
C13 C14 1.390(6)
C13 H13 0.9500
C14 C15 1.398(6)
C14 H14 0.9500
C15 C16 1.410(6)
C15 H15 0.9500
C16 C17 1.448(6)
C17 H17A 0.9800
C17 H17B 0.9800
C17 H17C 0.9800
